data_1513814
loop_
_publ_author_name
'Cui, Jian'
'Jia, Qun'
'Feng, Ruo-Zhu'
'Liu, Shan-Shan'
'He, Tian'
'Zhang, Chi'

_publ_section_title
;
 Boron trifluoride etherate functioning as a fluorine source in an
 iodosobenzene-mediated intramolecular aminofluorination of homoallylic
 amines.
;
_journal_issue 5
_journal_name_full 'Organic letters'
_journal_page_first 1442
_journal_page_last 1445
_journal_paper_doi 10.1021/ol500238k
_journal_volume 16
_journal_year 2014
_chemical_absolute_configuration ad
_chemical_formula_moiety 'C17 H18 F N O2 S'
_chemical_formula_sum 'C17 H18 F N O2 S'
_chemical_formula_weight 319.38
_chemical_name_systematic
; 
 ? 
;
_space_group_crystal_system monoclinic
_space_group_IT_number 7
_space_group_name_Hall 'P -2yc'
_space_group_name_H-M_alt 'P 1 c 1'
_symmetry_space_group_name_Hall 'P -2yc'
_symmetry_space_group_name_H-M 'P 1 c 1'
_atom_sites_solution_hydrogens geom
_atom_sites_solution_primary direct
_atom_sites_solution_secondary difmap
_audit_creation_method SHELXL-2013
_cell_angle_alpha 90
_cell_angle_beta 90.605(4)
_cell_angle_gamma 90
_cell_formula_units_Z 4
_cell_length_a 6.1325(10)
_cell_length_b 7.0271(12)
_cell_length_c 34.947(4)
_cell_measurement_reflns_used 6204
_cell_measurement_temperature 113(2)
_cell_measurement_theta_max 31.30
_cell_measurement_theta_min 2.30
_cell_volume 1505.9(4)
_computing_cell_refinement 'CrystalClear-SM Expert 2.0 r4'
_computing_data_collection 'CrystalClear-SM Expert 2.0 r4 (Rigaku, 2009)'
_computing_data_reduction 'CrystalClear-SM Expert 2.0 r4'
_computing_molecular_graphics 'CrystalStructure 4.0'
_computing_publication_material 'CrystalStructure 4.0 (Rigaku, 2009)'
_computing_structure_refinement 'SHELXL-2013 (Sheldrick, 2013)'
_computing_structure_solution 'SHELXS97 (Sheldrick, 1997)'
_diffrn_ambient_temperature 113(2)
_diffrn_detector_area_resol_mean 14.222
_diffrn_measured_fraction_theta_full 0.999
_diffrn_measured_fraction_theta_max 0.998
_diffrn_measurement_device_type 'Rigaku Saturn724 CCD'
_diffrn_measurement_method \w
_diffrn_radiation_type MoK\a
_diffrn_radiation_wavelength 0.71075
_diffrn_reflns_av_R_equivalents 0.0415
_diffrn_reflns_av_unetI/netI 0.0618
_diffrn_reflns_Laue_measured_fraction_full 0.999
_diffrn_reflns_Laue_measured_fraction_max 0.998
_diffrn_reflns_limit_h_max 8
_diffrn_reflns_limit_h_min -8
_diffrn_reflns_limit_k_max 9
_diffrn_reflns_limit_k_min -9
_diffrn_reflns_limit_l_max 40
_diffrn_reflns_limit_l_min -46
_diffrn_reflns_number 14011
_diffrn_reflns_point_group_measured_fraction_full 0.816
_diffrn_reflns_point_group_measured_fraction_max 0.791
_diffrn_reflns_theta_full 25.242
_diffrn_reflns_theta_max 27.921
_diffrn_reflns_theta_min 2.331
_exptl_absorpt_coefficient_mu 0.232
_exptl_absorpt_correction_T_max 0.950
_exptl_absorpt_correction_T_min 0.812
_exptl_absorpt_correction_type multi-scan
_exptl_absorpt_process_details 'Jacobson, R. (1998) Private communication'
_exptl_crystal_colour colorless
_exptl_crystal_density_diffrn 1.409
_exptl_crystal_density_method 'not measured'
_exptl_crystal_description prism
_exptl_crystal_F_000 672
_exptl_crystal_size_max 0.260
_exptl_crystal_size_mid 0.240
_exptl_crystal_size_min 0.220
_refine_diff_density_max 0.409
_refine_diff_density_min -0.355
_refine_diff_density_rms 0.055
_refine_ls_abs_structure_details
; 
 Flack x determined using 1495 quotients [(I+)-(I-)]/[(I+)+(I-)] 
 (Parsons and Flack (2004), Acta Cryst. A60, s61). 
;
_refine_ls_abs_structure_Flack 0.03(5)
_refine_ls_extinction_method none
_refine_ls_goodness_of_fit_ref 1.002
_refine_ls_hydrogen_treatment constr
_refine_ls_matrix_type full
_refine_ls_number_parameters 399
_refine_ls_number_reflns 5705
_refine_ls_number_restraints 2
_refine_ls_restrained_S_all 1.002
_refine_ls_R_factor_all 0.0446
_refine_ls_R_factor_gt 0.0400
_refine_ls_shift/su_max 0.000
_refine_ls_shift/su_mean 0.000
_refine_ls_structure_factor_coef Fsqd
_refine_ls_weighting_details 'w=1/[\s^2^(Fo^2^)+(0.0514P)^2^] where P=(Fo^2^+2Fc^2^)/3'
_refine_ls_weighting_scheme calc
_refine_ls_wR_factor_gt 0.0972
_refine_ls_wR_factor_ref 0.1013
_reflns_Friedel_coverage 0.583
_reflns_Friedel_fraction_full 0.632
_reflns_Friedel_fraction_max 0.584
_reflns_number_gt 4986
_reflns_number_total 5705
_reflns_threshold_expression 'I > 2\s(I)'
_cod_data_source_file ol500238k_si_004.cif
_cod_data_source_block shelxl
_cod_database_code 1513814
_shelx_space_group_comment
; 
The symmetry employed for this shelxl refinement is uniquely defined 
by the following loop, which should always be used as a source of 
symmetry information in preference to the above space-group names. 
They are only intended as comments. 
;
_shelx_estimated_absorpt_t_min 0.942
_shelx_estimated_absorpt_t_max 0.951
_shelxl_version_number 2013-3

loop_
_space_group_symop_operation_xyz
'x, y, z'
'x, -y, z+1/2'

loop_
_atom_site_label
_atom_site_type_symbol
_atom_site_fract_x
_atom_site_fract_y
_atom_site_fract_z
_atom_site_U_iso_or_equiv
_atom_site_adp_type
_atom_site_occupancy
_atom_site_site_symmetry_order
_atom_site_calc_flag
_atom_site_refinement_flags_posn
_atom_site_refinement_flags_adp
S1 S 0.23156(12) 0.14044(12) 0.38913(2) 0.02075(19) Uani 1 1 d . .
S2 S 0.35223(12) 0.34759(12) 0.20193(2) 0.01998(19) Uani 1 1 d . .
F1 F 0.2095(6) -0.2336(4) 0.48859(8) 0.0545(9) Uani 1 1 d . .
F2 F 0.3660(5) 0.7346(3) 0.10358(7) 0.0363(6) Uani 1 1 d . .
N1 N 0.1411(5) -0.0010(4) 0.42186(9) 0.0208(6) Uani 1 1 d . .
N2 N 0.4357(5) 0.4922(4) 0.16930(8) 0.0204(7) Uani 1 1 d . .
O1 O 0.4653(5) 0.1163(4) 0.38803(9) 0.0324(7) Uani 1 1 d . .
O2 O 0.1422(5) 0.3261(3) 0.39636(8) 0.0309(7) Uani 1 1 d . .
O3 O 0.4462(5) 0.1656(3) 0.19377(8) 0.0268(6) Uani 1 1 d . .
O4 O 0.1214(5) 0.3679(4) 0.20377(8) 0.0284(6) Uani 1 1 d . .
C1 C 0.2111(8) -0.2014(5) 0.42196(12) 0.0311(9) Uani 1 1 d . .
H1A H 0.3704 -0.2124 0.4262 0.037 Uiso 1 1 calc R U
H1B H 0.1713 -0.2652 0.3976 0.037 Uiso 1 1 calc R U
C2 C 0.0882(9) -0.2823(6) 0.45454(12) 0.0360(11) Uani 1 1 d . .
H2 H 0.0674 -0.4228 0.4519 0.043 Uiso 1 1 calc R U
C3 C -0.1224(8) -0.1790(6) 0.45479(13) 0.0373(11) Uani 1 1 d . .
H3A H -0.1824 -0.1759 0.4810 0.045 Uiso 1 1 calc R U
H3B H -0.2295 -0.2423 0.4376 0.045 Uiso 1 1 calc R U
C4 C -0.0742(7) 0.0270(6) 0.44047(12) 0.0277(9) Uani 1 1 d . .
H4 H -0.1848 0.0622 0.4205 0.033 Uiso 1 1 calc R U
C5 C -0.0733(7) 0.1785(5) 0.47158(11) 0.0238(8) Uani 1 1 d . .
C6 C 0.0989(7) 0.2083(6) 0.49591(12) 0.0298(9) Uani 1 1 d . .
H6 H 0.2299 0.1382 0.4926 0.036 Uiso 1 1 calc R U
C7 C 0.0848(9) 0.3385(6) 0.52498(13) 0.0351(10) Uani 1 1 d . .
H7 H 0.2055 0.3585 0.5418 0.042 Uiso 1 1 calc R U
C8 C -0.1069(9) 0.4413(5) 0.52988(12) 0.0353(11) Uani 1 1 d . .
H8 H -0.1165 0.5303 0.5502 0.042 Uiso 1 1 calc R U
C9 C -0.2804(8) 0.4161(5) 0.50598(12) 0.0309(9) Uani 1 1 d . .
H9 H -0.4106 0.4870 0.5095 0.037 Uiso 1 1 calc R U
C10 C -0.2651(8) 0.2832(5) 0.47582(12) 0.0300(9) Uani 1 1 d . .
H10 H -0.3841 0.2651 0.4586 0.036 Uiso 1 1 calc R U
C11 C 0.1319(6) 0.0583(5) 0.34425(10) 0.0179(7) Uani 1 1 d . .
C12 C 0.2713(5) 0.0646(4) 0.31322(10) 0.0205(7) Uani 1 1 d . .
H12 H 0.4171 0.1079 0.3164 0.025 Uiso 1 1 calc R U
C13 C 0.1946(6) 0.0065(5) 0.27741(10) 0.0227(7) Uani 1 1 d . .
H13 H 0.2896 0.0101 0.2561 0.027 Uiso 1 1 calc R U
C14 C -0.0183(6) -0.0566(5) 0.27230(10) 0.0205(7) Uani 1 1 d . .
C15 C -0.1539(5) -0.0645(4) 0.30398(9) 0.0235(7) Uani 1 1 d . .
H15 H -0.2985 -0.1111 0.3011 0.028 Uiso 1 1 calc R U
C16 C -0.0806(5) -0.0054(4) 0.33965(9) 0.0228(7) Uani 1 1 d . .
H16 H -0.1757 -0.0085 0.3609 0.027 Uiso 1 1 calc R U
C17 C -0.1020(7) -0.1157(5) 0.23332(10) 0.0284(8) Uani 1 1 d . .
H17A H -0.1068 -0.2549 0.2318 0.043 Uiso 1 1 calc R U
H17B H -0.0047 -0.0664 0.2136 0.043 Uiso 1 1 calc R U
H17C H -0.2490 -0.0643 0.2292 0.043 Uiso 1 1 calc R U
C18 C 0.3616(7) 0.6930(5) 0.17066(11) 0.0252(8) Uani 1 1 d . .
H18A H 0.4046 0.7545 0.1951 0.030 Uiso 1 1 calc R U
H18B H 0.2015 0.7026 0.1672 0.030 Uiso 1 1 calc R U
C19 C 0.4804(7) 0.7797(5) 0.13724(11) 0.0254(8) Uani 1 1 d . .
H19 H 0.4981 0.9204 0.1403 0.030 Uiso 1 1 calc R U
C20 C 0.6980(7) 0.6791(5) 0.13735(11) 0.0248(8) Uani 1 1 d . .
H20A H 0.8037 0.7469 0.1540 0.030 Uiso 1 1 calc R U
H20B H 0.7573 0.6736 0.1111 0.030 Uiso 1 1 calc R U
C21 C 0.6561(6) 0.4757(5) 0.15274(10) 0.0188(7) Uani 1 1 d . .
H21 H 0.7639 0.4469 0.1736 0.023 Uiso 1 1 calc R U
C22 C 0.6708(7) 0.3239(5) 0.12205(10) 0.0195(7) Uani 1 1 d . .
C23 C 0.5008(7) 0.2915(5) 0.09608(11) 0.0246(8) Uani 1 1 d . .
H23 H 0.3681 0.3604 0.0981 0.029 Uiso 1 1 calc R U
C24 C 0.5267(8) 0.1576(5) 0.06717(11) 0.0290(9) Uani 1 1 d . .
H24 H 0.4109 0.1359 0.0494 0.035 Uiso 1 1 calc R U
C25 C 0.7171(8) 0.0562(5) 0.06388(12) 0.0299(9) Uani 1 1 d . .
H25 H 0.7318 -0.0351 0.0440 0.036 Uiso 1 1 calc R U
C26 C 0.8879(7) 0.0867(5) 0.08949(12) 0.0297(9) Uani 1 1 d . .
H26 H 1.0199 0.0170 0.0872 0.036 Uiso 1 1 calc R U
C27 C 0.8642(7) 0.2201(5) 0.11849(12) 0.0254(8) Uani 1 1 d . .
H27 H 0.9807 0.2410 0.1361 0.031 Uiso 1 1 calc R U
C28 C 0.4553(6) 0.4214(5) 0.24675(11) 0.0198(7) Uani 1 1 d . .
C29 C 0.6660(5) 0.3719(4) 0.25831(10) 0.0221(7) Uani 1 1 d . .
H29 H 0.7608 0.3079 0.2413 0.027 Uiso 1 1 calc R U
C30 C 0.7355(5) 0.4179(5) 0.29525(9) 0.0239(7) Uani 1 1 d . .
H30 H 0.8800 0.3871 0.3031 0.029 Uiso 1 1 calc R U
C31 C 0.5966(7) 0.5087(5) 0.32103(11) 0.0256(8) Uani 1 1 d . .
C32 C 0.3892(6) 0.5584(5) 0.30833(10) 0.0255(8) Uani 1 1 d . .
H32 H 0.2942 0.6229 0.3253 0.031 Uiso 1 1 calc R U
C33 C 0.3175(6) 0.5167(4) 0.27190(10) 0.0224(7) Uani 1 1 d . .
H33 H 0.1748 0.5525 0.2639 0.027 Uiso 1 1 calc R U
C34 C 0.6727(8) 0.5489(6) 0.36160(11) 0.0359(10) Uani 1 1 d . .
H34A H 0.6152 0.6722 0.3699 0.054 Uiso 1 1 calc R U
H34B H 0.8324 0.5520 0.3625 0.054 Uiso 1 1 calc R U
H34C H 0.6197 0.4487 0.3786 0.054 Uiso 1 1 calc R U

loop_
_atom_site_aniso_label
_atom_site_aniso_U_11
_atom_site_aniso_U_22
_atom_site_aniso_U_33
_atom_site_aniso_U_23
_atom_site_aniso_U_13
_atom_site_aniso_U_12
S1 0.0213(5) 0.0234(4) 0.0176(4) -0.0014(3) 0.0025(3) -0.0050(3)
S2 0.0200(5) 0.0245(4) 0.0155(4) -0.0004(3) 0.0032(3) -0.0023(3)
F1 0.092(3) 0.0427(15) 0.0286(15) 0.0042(11) -0.0156(15) -0.0146(16)
F2 0.0499(18) 0.0325(12) 0.0263(13) 0.0047(10) -0.0137(11) -0.0013(12)
N1 0.0215(17) 0.0218(14) 0.0191(16) 0.0030(12) 0.0045(12) 0.0056(12)
N2 0.0218(18) 0.0228(14) 0.0168(15) 0.0002(12) 0.0040(12) 0.0035(12)
O1 0.0218(17) 0.0503(16) 0.0253(16) -0.0023(13) 0.0014(12) -0.0101(13)
O2 0.048(2) 0.0187(12) 0.0260(15) -0.0022(10) 0.0043(13) -0.0018(12)
O3 0.0370(18) 0.0221(12) 0.0216(15) -0.0004(10) 0.0055(12) -0.0033(11)
O4 0.0162(15) 0.0476(16) 0.0215(15) -0.0032(12) 0.0010(11) -0.0046(12)
C1 0.034(2) 0.0281(19) 0.031(2) 0.0051(16) 0.0055(18) 0.0120(17)
C2 0.056(3) 0.028(2) 0.024(2) 0.0071(16) 0.000(2) -0.0026(19)
C3 0.040(3) 0.039(2) 0.033(3) -0.0010(19) 0.011(2) -0.006(2)
C4 0.023(2) 0.035(2) 0.024(2) 0.0007(16) 0.0036(16) -0.0005(16)
C5 0.033(2) 0.0220(16) 0.0169(19) 0.0029(13) 0.0108(16) -0.0024(15)
C6 0.028(2) 0.036(2) 0.025(2) 0.0082(17) -0.0013(16) -0.0046(17)
C7 0.041(3) 0.038(2) 0.026(2) 0.0094(17) -0.0014(18) -0.0085(19)
C8 0.060(3) 0.0252(18) 0.021(2) -0.0009(15) 0.0123(19) -0.0084(18)
C9 0.037(2) 0.0245(19) 0.032(2) 0.0020(15) 0.0139(18) 0.0009(17)
C10 0.034(2) 0.033(2) 0.023(2) 0.0060(16) 0.0012(16) -0.0064(17)
C11 0.0218(19) 0.0165(15) 0.0153(16) -0.0001(12) 0.0010(13) -0.0014(13)
C12 0.0148(16) 0.0227(15) 0.0241(17) -0.0004(13) 0.0029(12) -0.0039(13)
C13 0.0264(19) 0.0237(16) 0.0182(16) -0.0005(13) 0.0058(13) -0.0017(14)
C14 0.0230(19) 0.0175(15) 0.0210(18) 0.0010(12) -0.0024(14) 0.0011(13)
C15 0.0191(16) 0.0224(16) 0.0291(18) -0.0022(13) 0.0001(13) -0.0012(13)
C16 0.0198(17) 0.0270(16) 0.0217(16) -0.0016(13) 0.0053(12) -0.0018(13)
C17 0.033(2) 0.0316(19) 0.0203(18) -0.0039(15) -0.0035(14) 0.0059(16)
C18 0.027(2) 0.0238(17) 0.025(2) 0.0003(15) 0.0031(16) 0.0046(15)
C19 0.035(2) 0.0224(17) 0.0189(19) -0.0025(14) -0.0025(16) -0.0004(15)
C20 0.031(2) 0.0227(16) 0.0208(19) -0.0027(14) 0.0051(16) -0.0038(15)
C21 0.0189(19) 0.0222(16) 0.0153(16) -0.0016(13) 0.0009(14) 0.0021(13)
C22 0.026(2) 0.0191(15) 0.0132(17) 0.0025(13) 0.0035(14) -0.0011(14)
C23 0.031(2) 0.0200(17) 0.0226(19) 0.0030(14) 0.0025(15) 0.0017(15)
C24 0.041(3) 0.0302(19) 0.016(2) 0.0023(14) 0.0003(17) -0.0046(17)
C25 0.044(3) 0.0244(17) 0.0213(19) -0.0019(14) 0.0145(17) -0.0032(17)
C26 0.030(2) 0.0293(19) 0.030(2) 0.0041(16) 0.0097(16) 0.0032(16)
C27 0.021(2) 0.0265(18) 0.028(2) 0.0030(15) 0.0050(16) 0.0014(15)
C28 0.0204(19) 0.0206(16) 0.0186(17) 0.0025(13) 0.0032(14) -0.0007(14)
C29 0.0201(17) 0.0219(15) 0.0245(17) 0.0041(12) 0.0067(12) -0.0011(12)
C30 0.0170(16) 0.0262(16) 0.0286(17) 0.0079(13) -0.0022(12) -0.0036(13)
C31 0.035(2) 0.0243(17) 0.0179(17) 0.0030(13) 0.0021(14) -0.0073(15)
C32 0.031(2) 0.0218(16) 0.0238(18) -0.0045(14) 0.0071(15) 0.0000(15)
C33 0.0217(17) 0.0203(15) 0.0253(17) -0.0008(13) 0.0023(13) 0.0005(13)
C34 0.040(3) 0.041(2) 0.027(2) 0.0022(17) -0.0041(17) -0.0128(19)

loop_
_atom_type_symbol
_atom_type_description
_atom_type_scat_dispersion_real
_atom_type_scat_dispersion_imag
_atom_type_scat_source
C C 0.0033 0.0016 'International Tables Vol C Tables 4.2.6.8 and 6.1.1.4'
H H 0.0000 0.0000 'International Tables Vol C Tables 4.2.6.8 and 6.1.1.4'
N N 0.0061 0.0033 'International Tables Vol C Tables 4.2.6.8 and 6.1.1.4'
O O 0.0106 0.0060 'International Tables Vol C Tables 4.2.6.8 and 6.1.1.4'
F F 0.0171 0.0103 'International Tables Vol C Tables 4.2.6.8 and 6.1.1.4'
S S 0.1246 0.1234 'International Tables Vol C Tables 4.2.6.8 and 6.1.1.4'

loop_
_geom_angle_atom_site_label_1
_geom_angle_atom_site_label_2
_geom_angle_atom_site_label_3
_geom_angle
O2 S1 O1 119.41(19)
O2 S1 N1 107.39(16)
O1 S1 N1 107.15(17)
O2 S1 C11 108.78(18)
O1 S1 C11 105.73(18)
N1 S1 C11 107.92(17)
O4 S2 O3 120.03(18)
O4 S2 N2 106.94(17)
O3 S2 N2 106.87(16)
O4 S2 C28 106.12(18)
O3 S2 C28 107.37(17)
N2 S2 C28 109.21(16)
C1 N1 C4 112.6(3)
C1 N1 S1 119.2(3)
C4 N1 S1 122.6(2)
C21 N2 C18 111.6(3)
C21 N2 S2 121.6(2)
C18 N2 S2 118.5(2)
N1 C1 C2 102.6(3)
N1 C1 H1A 111.3
C2 C1 H1A 111.3
N1 C1 H1B 111.3
C2 C1 H1B 111.3
H1A C1 H1B 109.2
F1 C2 C3 108.8(4)
F1 C2 C1 106.3(4)
C3 C2 C1 105.5(4)
F1 C2 H2 112.0
C3 C2 H2 112.0
C1 C2 H2 112.0
C2 C3 C4 106.5(4)
C2 C3 H3A 110.4
C4 C3 H3A 110.4
C2 C3 H3B 110.4
C4 C3 H3B 110.4
H3A C3 H3B 108.6
N1 C4 C5 114.0(3)
N1 C4 C3 100.9(3)
C5 C4 C3 114.8(3)
N1 C4 H4 108.9
C5 C4 H4 108.9
C3 C4 H4 108.9
C6 C5 C10 120.0(4)
C6 C5 C4 123.3(4)
C10 C5 C4 116.6(4)
C5 C6 C7 120.6(4)
C5 C6 H6 119.7
C7 C6 H6 119.7
C6 C7 C8 119.8(5)
C6 C7 H7 120.1
C8 C7 H7 120.1
C9 C8 C7 121.0(4)
C9 C8 H8 119.5
C7 C8 H8 119.5
C8 C9 C10 119.2(4)
C8 C9 H9 120.4
C10 C9 H9 120.4
C5 C10 C9 119.4(4)
C5 C10 H10 120.3
C9 C10 H10 120.3
C16 C11 C12 120.4(3)
C16 C11 S1 121.5(3)
C12 C11 S1 118.1(3)
C11 C12 C13 119.2(3)
C11 C12 H12 120.4
C13 C12 H12 120.4
C14 C13 C12 121.1(3)
C14 C13 H13 119.4
C12 C13 H13 119.4
C13 C14 C15 118.6(3)
C13 C14 C17 121.0(3)
C15 C14 C17 120.4(3)
C16 C15 C14 120.9(3)
C16 C15 H15 119.6
C14 C15 H15 119.6
C15 C16 C11 119.8(3)
C15 C16 H16 120.1
C11 C16 H16 120.1
C14 C17 H17A 109.5
C14 C17 H17B 109.5
H17A C17 H17B 109.5
C14 C17 H17C 109.5
H17A C17 H17C 109.5
H17B C17 H17C 109.5
N2 C18 C19 102.0(3)
N2 C18 H18A 111.4
C19 C18 H18A 111.4
N2 C18 H18B 111.4
C19 C18 H18B 111.4
H18A C18 H18B 109.2
F2 C19 C20 109.3(3)
F2 C19 C18 108.5(3)
C20 C19 C18 104.0(3)
F2 C19 H19 111.6
C20 C19 H19 111.6
C18 C19 H19 111.6
C19 C20 C21 106.4(3)
C19 C20 H20A 110.4
C21 C20 H20A 110.4
C19 C20 H20B 110.4
C21 C20 H20B 110.4
H20A C20 H20B 108.6
N2 C21 C22 113.1(3)
N2 C21 C20 102.6(3)
C22 C21 C20 113.1(3)
N2 C21 H21 109.3
C22 C21 H21 109.3
C20 C21 H21 109.3
C23 C22 C27 119.1(3)
C23 C22 C21 121.7(3)
C27 C22 C21 119.1(4)
C24 C23 C22 119.5(4)
C24 C23 H23 120.2
C22 C23 H23 120.2
C25 C24 C23 121.0(4)
C25 C24 H24 119.5
C23 C24 H24 119.5
C24 C25 C26 120.2(4)
C24 C25 H25 119.9
C26 C25 H25 119.9
C25 C26 C27 119.4(4)
C25 C26 H26 120.3
C27 C26 H26 120.3
C26 C27 C22 120.8(4)
C26 C27 H27 119.6
C22 C27 H27 119.6
C29 C28 C33 120.2(3)
C29 C28 S2 120.5(3)
C33 C28 S2 119.1(3)
C30 C29 C28 119.0(3)
C30 C29 H29 120.5
C28 C29 H29 120.5
C29 C30 C31 121.3(3)
C29 C30 H30 119.3
C31 C30 H30 119.3
C32 C31 C30 118.1(3)
C32 C31 C34 121.7(4)
C30 C31 C34 120.2(4)
C33 C32 C31 121.7(3)
C33 C32 H32 119.1
C31 C32 H32 119.1
C32 C33 C28 119.7(4)
C32 C33 H33 120.2
C28 C33 H33 120.2
C31 C34 H34A 109.5
C31 C34 H34B 109.5
H34A C34 H34B 109.5
C31 C34 H34C 109.5
H34A C34 H34C 109.5
H34B C34 H34C 109.5

loop_
_geom_bond_atom_site_label_1
_geom_bond_atom_site_label_2
_geom_bond_distance
S1 O2 1.438(3)
S1 O1 1.444(3)
S1 N1 1.618(3)
S1 C11 1.774(4)
S2 O4 1.425(3)
S2 O3 1.432(3)
S2 N2 1.615(3)
S2 C28 1.761(4)
F1 C2 1.438(6)
F2 C19 1.400(5)
N1 C1 1.472(4)
N1 C4 1.491(5)
N2 C21 1.480(5)
N2 C18 1.483(4)
C1 C2 1.485(5)
C1 H1A 0.9900
C1 H1B 0.9900
C2 C3 1.481(7)
C2 H2 1.0000
C3 C4 1.561(6)
C3 H3A 0.9900
C3 H3B 0.9900
C4 C5 1.521(5)
C4 H4 1.0000
C5 C6 1.365(6)
C5 C10 1.397(6)
C6 C7 1.371(6)
C6 H6 0.9500
C7 C8 1.392(7)
C7 H7 0.9500
C8 C9 1.357(7)
C8 H8 0.9500
C9 C10 1.412(5)
C9 H9 0.9500
C10 H10 0.9500
C11 C16 1.385(5)
C11 C12 1.389(5)
C12 C13 1.393(5)
C12 H12 0.9500
C13 C14 1.389(5)
C13 H13 0.9500
C14 C15 1.393(5)
C14 C17 1.509(5)
C15 C16 1.384(5)
C15 H15 0.9500
C16 H16 0.9500
C17 H17A 0.9800
C17 H17B 0.9800
C17 H17C 0.9800
C18 C19 1.511(5)
C18 H18A 0.9900
C18 H18B 0.9900
C19 C20 1.510(6)
C19 H19 1.0000
C20 C21 1.549(5)
C20 H20A 0.9900
C20 H20B 0.9900
C21 C22 1.516(5)
C21 H21 1.0000
C22 C23 1.394(6)
C22 C27 1.399(5)
C23 C24 1.391(5)
C23 H23 0.9500
C24 C25 1.374(6)
C24 H24 0.9500
C25 C26 1.387(7)
C25 H25 0.9500
C26 C27 1.389(5)
C26 H26 0.9500
C27 H27 0.9500
C28 C29 1.394(5)
C28 C33 1.397(5)
C29 C30 1.393(5)
C29 H29 0.9500
C30 C31 1.400(5)
C30 H30 0.9500
C31 C32 1.387(6)
C31 C34 1.515(5)
C32 C33 1.374(5)
C32 H32 0.9500
C33 H33 0.9500
C34 H34A 0.9800
C34 H34B 0.9800
C34 H34C 0.9800

loop_
_geom_torsion_atom_site_label_1
_geom_torsion_atom_site_label_2
_geom_torsion_atom_site_label_3
_geom_torsion_atom_site_label_4
_geom_torsion
O2 S1 N1 C1 -178.6(3)
O1 S1 N1 C1 -49.2(4)
C11 S1 N1 C1 64.2(4)
O2 S1 N1 C4 29.7(4)
O1 S1 N1 C4 159.1(3)
C11 S1 N1 C4 -87.4(3)
O4 S2 N2 C21 -164.3(3)
O3 S2 N2 C21 -34.6(3)
C28 S2 N2 C21 81.2(3)
O4 S2 N2 C18 50.0(3)
O3 S2 N2 C18 179.7(3)
C28 S2 N2 C18 -64.4(3)
C4 N1 C1 C2 -23.4(5)
S1 N1 C1 C2 -177.8(3)
N1 C1 C2 F1 -81.5(4)
N1 C1 C2 C3 33.9(5)
F1 C2 C3 C4 80.8(4)
C1 C2 C3 C4 -32.9(5)
C1 N1 C4 C5 127.4(4)
S1 N1 C4 C5 -79.3(4)
C1 N1 C4 C3 3.8(4)
S1 N1 C4 C3 157.1(3)
C2 C3 C4 N1 17.7(4)
C2 C3 C4 C5 -105.4(4)
N1 C4 C5 C6 -36.3(5)
C3 C4 C5 C6 79.4(5)
N1 C4 C5 C10 146.9(3)
C3 C4 C5 C10 -97.4(4)
C10 C5 C6 C7 1.0(6)
C4 C5 C6 C7 -175.7(3)
C5 C6 C7 C8 0.1(6)
C6 C7 C8 C9 -0.7(6)
C7 C8 C9 C10 0.1(6)
C6 C5 C10 C9 -1.5(5)
C4 C5 C10 C9 175.4(3)
C8 C9 C10 C5 1.0(6)
O2 S1 C11 C16 -74.6(3)
O1 S1 C11 C16 156.0(3)
N1 S1 C11 C16 41.6(3)
O2 S1 C11 C12 103.5(3)
O1 S1 C11 C12 -25.9(3)
N1 S1 C11 C12 -140.2(3)
C16 C11 C12 C13 0.2(5)
S1 C11 C12 C13 -178.0(2)
C11 C12 C13 C14 0.2(5)
C12 C13 C14 C15 -1.3(5)
C12 C13 C14 C17 178.8(3)
C13 C14 C15 C16 1.9(5)
C17 C14 C15 C16 -178.1(3)
C14 C15 C16 C11 -1.6(5)
C12 C11 C16 C15 0.5(5)
S1 C11 C16 C15 178.6(2)
C21 N2 C18 C19 28.8(4)
S2 N2 C18 C19 177.7(3)
N2 C18 C19 F2 80.2(4)
N2 C18 C19 C20 -36.1(4)
F2 C19 C20 C21 -84.0(3)
C18 C19 C20 C21 31.7(4)
C18 N2 C21 C22 -131.6(3)
S2 N2 C21 C22 80.6(4)
C18 N2 C21 C20 -9.4(4)
S2 N2 C21 C20 -157.2(3)
C19 C20 C21 N2 -14.0(4)
C19 C20 C21 C22 108.2(4)
N2 C21 C22 C23 37.6(4)
C20 C21 C22 C23 -78.5(4)
N2 C21 C22 C27 -145.6(3)
C20 C21 C22 C27 98.3(4)
C27 C22 C23 C24 -0.2(5)
C21 C22 C23 C24 176.6(3)
C22 C23 C24 C25 0.2(5)
C23 C24 C25 C26 -0.2(6)
C24 C25 C26 C27 0.2(6)
C25 C26 C27 C22 -0.2(5)
C23 C22 C27 C26 0.2(5)
C21 C22 C27 C26 -176.7(3)
O4 S2 C28 C29 162.5(3)
O3 S2 C28 C29 33.0(3)
N2 S2 C28 C29 -82.6(3)
O4 S2 C28 C33 -12.3(3)
O3 S2 C28 C33 -141.8(3)
N2 S2 C28 C33 102.7(3)
C33 C28 C29 C30 0.4(5)
S2 C28 C29 C30 -174.3(2)
C28 C29 C30 C31 1.4(5)
C29 C30 C31 C32 -2.3(5)
C29 C30 C31 C34 177.2(3)
C30 C31 C32 C33 1.6(5)
C34 C31 C32 C33 -177.9(3)
C31 C32 C33 C28 0.2(5)
C29 C28 C33 C32 -1.2(5)
S2 C28 C33 C32 173.6(3)
